data_7008058
loop_
_publ_author_name
'Maurya, Mannar R.'
'Agarwal, Shalu'
'Bader, Cerstin'
'Ebel, Martin'
'Rehder, Dieter'

_publ_section_title
;
 Synthesis, characterisation and catalytic potential of
 hydrazonato-vanadium(V) model complexes with [VO]3+ and [VO2]+ cores
;
_journal_issue 3
_journal_name_full 'Dalton transactions (Cambridge, England : 2003)'
_journal_page_first 537
_journal_page_last 544
_journal_paper_doi 10.1039/b416292g
_journal_year 2005
_chemical_formula_sum 'C15 H16 N3 O5 V'
_chemical_formula_weight 369.25
_chemical_name_common Oxo-(2-nicotineamidosalicylaldimino)vanadium(V)
_chemical_name_systematic Oxo-(2-nicotineamidosalicylaldimino)vanadium(V)
_space_group_IT_number 14
_symmetry_cell_setting monoclinic
_symmetry_space_group_name_Hall '-P 2ybc'
_symmetry_space_group_name_H-M 'P 1 21/c 1'
_atom_sites_solution_hydrogens geom
_atom_sites_solution_primary direct
_atom_sites_solution_secondary difmap
_audit_creation_method SHELXL-97
_cell_angle_alpha 90.00
_cell_angle_beta 92.9190(10)
_cell_angle_gamma 90.00
_cell_formula_units_Z 4
_cell_length_a 8.0161(2)
_cell_length_b 14.9534(4)
_cell_length_c 13.2937(4)
_cell_measurement_reflns_used 43494
_cell_measurement_temperature 153(2)
_cell_measurement_theta_max 1.000000
_cell_measurement_theta_min 0.793661
_cell_volume 1591.42(8)
_computing_cell_refinement 'SAINT (Bruker AXS, 1998)'
_computing_data_collection 'SMART (Bruker AXS, 1998)'
_computing_data_reduction 'SAINT (Bruker AXS, 1998)'
_computing_molecular_graphics 'SHELXTL (Bruker AXS, 1998)'
_computing_publication_material 'SHELXTL (Bruker AXS, 1998)'
_computing_structure_refinement 'SHELXL-97 (Sheldrick, 1997)'
_computing_structure_solution 'SHELXS-97 (Sheldrick, 1997)'
_diffrn_ambient_temperature 153(2)
_diffrn_measured_fraction_theta_full 0.997
_diffrn_measured_fraction_theta_max 0.997
_diffrn_measurement_device_type 'Bruker AXS, 1998'
_diffrn_measurement_method omega-scan
_diffrn_radiation_monochromator graphite
_diffrn_radiation_source 'fine-focus sealed tube'
_diffrn_radiation_type MoK\a
_diffrn_radiation_wavelength 0.71073
_diffrn_reflns_av_R_equivalents 0.0436
_diffrn_reflns_av_sigmaI/netI 0.0200
_diffrn_reflns_limit_h_max 11
_diffrn_reflns_limit_h_min -11
_diffrn_reflns_limit_k_max 22
_diffrn_reflns_limit_k_min -22
_diffrn_reflns_limit_l_max 19
_diffrn_reflns_limit_l_min -19
_diffrn_reflns_number 41950
_diffrn_reflns_theta_full 32.00
_diffrn_reflns_theta_max 32.00
_diffrn_reflns_theta_min 2.54
_diffrn_standards_decay_% 0
_diffrn_standards_interval_count 0
_diffrn_standards_interval_time .
_diffrn_standards_number 0
_exptl_absorpt_coefficient_mu 0.654
_exptl_absorpt_correction_T_max 0.7528
_exptl_absorpt_correction_T_min 0.6431
_exptl_absorpt_correction_type multi-scan
_exptl_absorpt_process_details 'SADABS (Bruker AXS, 1998)'
_exptl_crystal_colour green
_exptl_crystal_density_diffrn 1.541
_exptl_crystal_density_method 'not measured'
_exptl_crystal_description block
_exptl_crystal_F_000 760
_exptl_crystal_size_max 0.74
_exptl_crystal_size_mid 0.48
_exptl_crystal_size_min 0.46
_refine_diff_density_max 0.539
_refine_diff_density_min -0.271
_refine_diff_density_rms 0.069
_refine_ls_extinction_method none
_refine_ls_goodness_of_fit_ref 1.151
_refine_ls_hydrogen_treatment mixed
_refine_ls_matrix_type full
_refine_ls_number_parameters 281
_refine_ls_number_reflns 5507
_refine_ls_number_restraints 0
_refine_ls_restrained_S_all 1.151
_refine_ls_R_factor_all 0.0395
_refine_ls_R_factor_gt 0.0376
_refine_ls_shift/su_max 0.001
_refine_ls_shift/su_mean 0.000
_refine_ls_structure_factor_coef Fsqd
_refine_ls_weighting_details 'calc w=1/[\s^2^(Fo^2^)+(0.0444P)^2^+0.6611P] where P=(Fo^2^+2Fc^2^)/3'
_refine_ls_weighting_scheme calc
_refine_ls_wR_factor_gt 0.0962
_refine_ls_wR_factor_ref 0.0974
_reflns_number_gt 5246
_reflns_number_total 5507
_reflns_threshold_expression >2sigma(I)
_cod_data_source_file b416292g.txt
_cod_data_source_block 7mary
_cod_depositor_comments
;

2018-03-05
Z value and formula fixed to values more according to usual
chemical conventions.                 miguel
;
_cod_original_formula_sum 'C30 H32 N6 O10 V2'
_cod_original_formula_weight 738.50
_cod_original_formula_units_Z 2
_cod_original_sg_symbol_H-M P2(1)/c
_cod_database_code 7008058

loop_
_symmetry_equiv_pos_as_xyz
'x, y, z'
'-x, y+1/2, -z+1/2'
'-x, -y, -z'
'x, -y-1/2, z-1/2'

loop_
_atom_site_label
_atom_site_type_symbol
_atom_site_fract_x
_atom_site_fract_y
_atom_site_fract_z
_atom_site_U_iso_or_equiv
_atom_site_adp_type
_atom_site_occupancy
_atom_site_symmetry_multiplicity
_atom_site_calc_flag
_atom_site_refinement_flags
_atom_site_disorder_assembly
_atom_site_disorder_group
V1 V 0.95444(2) 0.109847(13) 0.327532(15) 0.01694(6) Uani 1 1 d . . .
N3 N 0.29027(13) 0.26313(7) 0.17722(8) 0.0212(2) Uani 1 1 d . . .
N1 N 0.83151(12) 0.14567(7) 0.11298(8) 0.01959(19) Uani 1 1 d . . .
N2 N 0.96791(13) 0.10966(7) 0.16806(8) 0.01773(18) Uani 1 1 d . . .
O1 O 0.89653(12) 0.00789(7) 0.32962(8) 0.02565(19) Uani 1 1 d . . .
O2 O 0.74684(10) 0.16492(6) 0.27446(6) 0.01933(16) Uani 1 1 d . . .
O3 O 1.18424(11) 0.09323(6) 0.32617(7) 0.02129(17) Uani 1 1 d . . .
O4 O 0.91556(11) 0.14325(7) 0.45242(7) 0.02268(18) Uani 1 1 d . . .
O5 O 1.04958(12) 0.25082(6) 0.31453(7) 0.02195(18) Uani 1 1 d . . .
H5O H 1.111(3) 0.2592(14) 0.2778(17) 0.036(5) Uiso 1 1 d . . .
C1 C 0.72318(14) 0.17167(8) 0.17726(8) 0.0171(2) Uani 1 1 d . . .
C2 C 0.56319(14) 0.21075(8) 0.13855(9) 0.0170(2) Uani 1 1 d . . .
C3 C 0.52854(16) 0.22834(10) 0.03690(10) 0.0248(2) Uani 1 1 d . . .
H3 H 0.611(2) 0.2182(13) -0.0109(15) 0.031(5) Uiso 1 1 d . . .
C4 C 0.37342(18) 0.26327(11) 0.00716(11) 0.0298(3) Uani 1 1 d . . .
H4 H 0.344(3) 0.2758(15) -0.0615(17) 0.042(6) Uiso 1 1 d . . .
C5 C 0.25811(16) 0.27891(10) 0.07923(11) 0.0256(3) Uani 1 1 d . . .
H5 H 0.152(2) 0.3005(13) 0.0625(15) 0.032(5) Uiso 1 1 d . . .
C6 C 0.44064(15) 0.23018(8) 0.20570(9) 0.0183(2) Uani 1 1 d . . .
H6 H 0.458(2) 0.2189(12) 0.2702(14) 0.025(4) Uiso 1 1 d . . .
C7 C 1.08319(15) 0.07365(8) 0.11670(9) 0.0198(2) Uani 1 1 d . . .
H7 H 1.072(2) 0.0753(12) 0.0463(14) 0.025(4) Uiso 1 1 d . . .
C8 C 1.23207(15) 0.03409(8) 0.16250(10) 0.0203(2) Uani 1 1 d . . .
C9 C 1.33981(17) -0.01354(9) 0.10157(12) 0.0276(3) Uani 1 1 d . . .
H9 H 1.308(3) -0.0233(14) 0.0319(17) 0.040(5) Uiso 1 1 d . . .
C10 C 1.48683(18) -0.04984(10) 0.14189(14) 0.0328(3) Uani 1 1 d . . .
H10 H 1.554(3) -0.0797(15) 0.1002(16) 0.038(5) Uiso 1 1 d . . .
C11 C 1.53021(17) -0.03829(9) 0.24354(13) 0.0309(3) Uani 1 1 d . . .
H11 H 1.625(3) -0.0611(14) 0.2685(16) 0.036(5) Uiso 1 1 d . . .
C12 C 1.42730(16) 0.00827(9) 0.30501(12) 0.0259(3) Uani 1 1 d . . .
H12 H 1.455(3) 0.0182(14) 0.3720(16) 0.036(5) Uiso 1 1 d . . .
C13 C 1.27677(14) 0.04468(8) 0.26581(10) 0.0199(2) Uani 1 1 d . . .
C14 C 0.8202(2) 0.09682(12) 0.52237(12) 0.0335(3) Uani 1 1 d . . .
H14A H 0.823(3) 0.0333(15) 0.5154(16) 0.041(6) Uiso 1 1 d . . .
H14B H 0.861(3) 0.1101(17) 0.588(2) 0.057(7) Uiso 1 1 d . . .
H14C H 0.705(4) 0.1095(17) 0.510(2) 0.060(8) Uiso 1 1 d . . .
C15 C 0.96113(19) 0.33152(10) 0.33187(12) 0.0286(3) Uani 1 1 d . . .
H15A H 0.912(3) 0.3257(14) 0.3955(17) 0.040(5) Uiso 1 1 d . . .
H15B H 0.867(3) 0.3401(16) 0.2800(18) 0.050(6) Uiso 1 1 d . . .
H15C H 1.033(3) 0.3808(14) 0.3335(16) 0.039(6) Uiso 1 1 d . . .

loop_
_atom_site_aniso_label
_atom_site_aniso_U_11
_atom_site_aniso_U_22
_atom_site_aniso_U_33
_atom_site_aniso_U_23
_atom_site_aniso_U_13
_atom_site_aniso_U_12
V1 0.01526(10) 0.01961(10) 0.01581(10) 0.00182(6) -0.00059(7) -0.00041(6)
N3 0.0168(4) 0.0208(5) 0.0262(5) 0.0016(4) 0.0029(4) 0.0007(4)
N1 0.0156(4) 0.0259(5) 0.0172(4) 0.0007(4) -0.0005(3) 0.0025(4)
N2 0.0146(4) 0.0199(4) 0.0185(4) -0.0004(3) -0.0003(3) 0.0011(3)
O1 0.0244(4) 0.0225(4) 0.0297(5) 0.0040(4) -0.0030(3) -0.0029(3)
O2 0.0161(4) 0.0269(4) 0.0149(4) 0.0011(3) 0.0006(3) 0.0023(3)
O3 0.0165(4) 0.0239(4) 0.0231(4) -0.0010(3) -0.0023(3) 0.0020(3)
O4 0.0211(4) 0.0318(5) 0.0152(4) 0.0032(3) 0.0013(3) -0.0005(4)
O5 0.0217(4) 0.0192(4) 0.0256(4) 0.0002(3) 0.0080(3) 0.0014(3)
C1 0.0155(4) 0.0190(5) 0.0168(5) 0.0012(4) -0.0002(4) -0.0003(4)
C2 0.0144(4) 0.0190(5) 0.0177(5) 0.0011(4) 0.0005(4) 0.0001(4)
C3 0.0210(5) 0.0347(7) 0.0186(5) 0.0026(5) 0.0012(4) 0.0049(5)
C4 0.0253(6) 0.0428(8) 0.0210(6) 0.0058(5) -0.0021(5) 0.0078(6)
C5 0.0179(5) 0.0294(6) 0.0291(6) 0.0037(5) -0.0017(4) 0.0042(5)
C6 0.0171(5) 0.0189(5) 0.0190(5) 0.0013(4) 0.0024(4) -0.0005(4)
C7 0.0176(5) 0.0206(5) 0.0211(5) -0.0032(4) 0.0021(4) 0.0000(4)
C8 0.0157(5) 0.0174(5) 0.0281(6) -0.0015(4) 0.0025(4) -0.0007(4)
C9 0.0212(6) 0.0241(6) 0.0379(7) -0.0072(5) 0.0063(5) 0.0007(5)
C10 0.0205(6) 0.0239(6) 0.0547(9) -0.0077(6) 0.0078(6) 0.0033(5)
C11 0.0164(5) 0.0196(6) 0.0565(9) 0.0026(6) -0.0008(5) 0.0022(4)
C12 0.0186(5) 0.0209(5) 0.0375(7) 0.0041(5) -0.0037(5) 0.0001(4)
C13 0.0155(5) 0.0157(5) 0.0284(6) 0.0015(4) 0.0004(4) -0.0010(4)
C14 0.0317(7) 0.0433(8) 0.0264(7) 0.0107(6) 0.0105(5) 0.0035(6)
C15 0.0311(7) 0.0218(6) 0.0334(7) -0.0027(5) 0.0079(5) 0.0035(5)

loop_
_atom_type_symbol
_atom_type_description
_atom_type_scat_dispersion_real
_atom_type_scat_dispersion_imag
_atom_type_scat_source
C C 0.0033 0.0016 'International Tables Vol C Tables 4.2.6.8 and 6.1.1.4'
H H 0.0000 0.0000 'International Tables Vol C Tables 4.2.6.8 and 6.1.1.4'
N N 0.0061 0.0033 'International Tables Vol C Tables 4.2.6.8 and 6.1.1.4'
O O 0.0106 0.0060 'International Tables Vol C Tables 4.2.6.8 and 6.1.1.4'
V V 0.3005 0.5294 'International Tables Vol C Tables 4.2.6.8 and 6.1.1.4'

loop_
_geom_angle_atom_site_label_1
_geom_angle_atom_site_label_2
_geom_angle_atom_site_label_3
_geom_angle
_geom_angle_site_symmetry_1
_geom_angle_site_symmetry_3
_geom_angle_publ_flag
O1 V1 O4 100.81(5) . . ?
O1 V1 O3 99.31(5) . . ?
O4 V1 O3 105.53(4) . . ?
O1 V1 O2 99.54(4) . . ?
O4 V1 O2 91.84(4) . . ?
O3 V1 O2 151.36(4) . . ?
O1 V1 N2 92.62(5) . . ?
O4 V1 N2 162.09(4) . . ?
O3 V1 N2 83.66(4) . . ?
O2 V1 N2 74.14(4) . . ?
O1 V1 O5 175.39(5) . . ?
O4 V1 O5 83.38(4) . . ?
O3 V1 O5 77.57(4) . . ?
O2 V1 O5 82.15(4) . . ?
N2 V1 O5 83.70(4) . . ?
C5 N3 C6 117.84(11) . . ?
C1 N1 N2 107.52(9) . . ?
C7 N2 N1 116.50(10) . . ?
C7 N2 V1 126.87(9) . . ?
N1 N2 V1 116.41(7) . . ?
C1 O2 V1 118.00(7) . . ?
C13 O3 V1 131.26(8) . . ?
C14 O4 V1 127.04(10) . . ?
C15 O5 V1 127.41(8) . . ?
C15 O5 H5O 108.9(17) . . ?
V1 O5 H5O 117.4(17) . . ?
O2 C1 N1 123.92(10) . . ?
O2 C1 C2 117.18(10) . . ?
N1 C1 C2 118.90(10) . . ?
C3 C2 C6 118.12(11) . . ?
C3 C2 C1 122.68(11) . . ?
C6 C2 C1 119.19(10) . . ?
C4 C3 C2 118.67(12) . . ?
C4 C3 H3 120.7(12) . . ?
C2 C3 H3 120.6(12) . . ?
C5 C4 C3 119.12(12) . . ?
C5 C4 H4 119.4(13) . . ?
C3 C4 H4 121.5(13) . . ?
N3 C5 C4 122.85(12) . . ?
N3 C5 H5 115.2(12) . . ?
C4 C5 H5 122.0(12) . . ?
N3 C6 C2 123.39(11) . . ?
N3 C6 H6 116.2(12) . . ?
C2 C6 H6 120.4(12) . . ?
N2 C7 C8 123.16(11) . . ?
N2 C7 H7 118.9(11) . . ?
C8 C7 H7 117.8(11) . . ?
C9 C8 C13 118.97(12) . . ?
C9 C8 C7 118.98(12) . . ?
C13 C8 C7 122.00(11) . . ?
C10 C9 C8 120.81(14) . . ?
C10 C9 H9 119.6(13) . . ?
C8 C9 H9 119.6(13) . . ?
C9 C10 C11 119.69(13) . . ?
C9 C10 H10 118.5(14) . . ?
C11 C10 H10 121.8(14) . . ?
C12 C11 C10 120.78(13) . . ?
C12 C11 H11 120.2(14) . . ?
C10 C11 H11 119.1(14) . . ?
C11 C12 C13 120.40(14) . . ?
C11 C12 H12 122.4(13) . . ?
C13 C12 H12 117.2(13) . . ?
O3 C13 C12 118.85(12) . . ?
O3 C13 C8 121.67(11) . . ?
C12 C13 C8 119.35(12) . . ?
O4 C14 H14A 114.1(13) . . ?
O4 C14 H14B 109.2(16) . . ?
H14A C14 H14B 107(2) . . ?
O4 C14 H14C 109.8(16) . . ?
H14A C14 H14C 102.1(19) . . ?
H14B C14 H14C 115(2) . . ?
O5 C15 H15A 107.3(13) . . ?
O5 C15 H15B 111.1(14) . . ?
H15A C15 H15B 106.8(18) . . ?
O5 C15 H15C 111.1(14) . . ?
H15A C15 H15C 109.4(18) . . ?
H15B C15 H15C 111.0(19) . . ?

loop_
_geom_bond_atom_site_label_1
_geom_bond_atom_site_label_2
_geom_bond_distance
_geom_bond_site_symmetry_2
_geom_bond_publ_flag
V1 O1 1.5943(10) . ?
V1 O4 1.7764(9) . ?
V1 O3 1.8598(9) . ?
V1 O2 1.9559(9) . ?
V1 N2 2.1283(11) . ?
V1 O5 2.2514(10) . ?
N3 C5 1.3360(17) . ?
N3 C6 1.3389(15) . ?
N1 C1 1.3081(15) . ?
N1 N2 1.3929(14) . ?
N2 C7 1.2939(15) . ?
O2 C1 1.3004(14) . ?
O3 C13 1.3347(15) . ?
O4 C14 1.4156(17) . ?
O5 C15 1.4242(16) . ?
O5 H5O 0.72(2) . ?
C1 C2 1.4778(15) . ?
C2 C3 1.3907(16) . ?
C2 C6 1.3913(16) . ?
C3 C4 1.3876(18) . ?
C3 H3 0.95(2) . ?
C4 C5 1.385(2) . ?
C4 H4 0.95(2) . ?
C5 H5 0.93(2) . ?
C6 H6 0.878(19) . ?
C7 C8 1.4391(17) . ?
C7 H7 0.936(18) . ?
C8 C9 1.4073(18) . ?
C8 C13 1.4104(18) . ?
C9 C10 1.381(2) . ?
C9 H9 0.96(2) . ?
C10 C11 1.389(2) . ?
C10 H10 0.91(2) . ?
C11 C12 1.379(2) . ?
C11 H11 0.88(2) . ?
C12 C13 1.4001(17) . ?
C12 H12 0.92(2) . ?
C14 H14A 0.95(2) . ?
C14 H14B 0.93(3) . ?
C14 H14C 0.95(3) . ?
C15 H15A 0.95(2) . ?
C15 H15B 1.01(2) . ?
C15 H15C 0.94(2) . ?
